data_2022799
loop_
_publ_author_name
'Geetha, Doreswamy'
'Kavitha, Channappa N.'
'Divakara, Thayamma R.'
'Basavaraju, Yeriyur B.'
'Yathirajan, Hemmige S.'
'Parkin, Sean'

_publ_section_title
;
 Crystal structure and Hirshfeld-surface analysis of a monoclinic
 polymorph of 2-amino-5-chlorobenzophenone oxime at 90&#x2005;K
;
_journal_coeditor_code TX2069
_journal_issue 7
_journal_name_full 'Acta Crystallographica Section E Crystallographic Communications'
_journal_paper_doi 10.1107/S2056989023004668
_journal_volume 79
_journal_year 2023
_chemical_formula_iupac 'C13 H11 Cl N2 O'
_chemical_formula_moiety 'C13 H11 Cl N2 O'
_chemical_formula_sum 'C13 H11 Cl N2 O'
_chemical_formula_weight 246.69
_chemical_name_common
;
2-Amino-5-chlorobenzophenone oxime
;
_chemical_name_systematic
;
4-Chloro-2-[(hydroxyimino)(phenyl)methyl]aniline
;
_space_group_crystal_system monoclinic
_space_group_IT_number 14
_space_group_name_Hall '-P 2yn'
_space_group_name_H-M_alt 'P 1 21/n 1'
_atom_sites_solution_hydrogens mixed
_atom_sites_solution_primary direct
_atom_sites_solution_secondary difmap
_audit_creation_method 'SHELXL-2019/2 and CIFFIX'
_cell_angle_alpha 90
_cell_angle_beta 109.5220(10)
_cell_angle_gamma 90
_cell_formula_units_Z 4
_cell_length_a 12.8264(3)
_cell_length_b 5.54230(10)
_cell_length_c 17.4082(4)
_cell_measurement_reflns_used 9975
_cell_measurement_temperature 90.0(2)
_cell_measurement_theta_max 27.53
_cell_measurement_theta_min 2.48
_cell_volume 1166.37(4)
_computing_cell_refinement
;
<i>APEX3</i> (Bruker, 2016)
;
_computing_data_collection
;
<i>APEX3</i> (Bruker, 2016)
;
_computing_data_reduction
;
<i>APEX3</i> (Bruker, 2016)
;
_computing_molecular_graphics
;
<i>XP</i> in <i>SHELXTL</i> (Sheldrick,
2008)
;
_computing_publication_material
;
<i>SHELX</i> (Sheldrick, 2008) and <i>publCIF</i> (Westrip,
2010)'
;
_computing_structure_refinement
;
<i>SHELXL2019/2</i> (Sheldrick, 2015b)
;
_computing_structure_solution
;
<i>SHELXT</i> (Sheldrick, 2015a)
;
_diffrn_ambient_temperature 90.0(2)
_diffrn_detector_area_resol_mean 7.41
_diffrn_measured_fraction_theta_full 0.996
_diffrn_measured_fraction_theta_max 0.997
_diffrn_measurement_device_type 'Bruker D8 Venture dual source'
_diffrn_measurement_method '\f and \w scans'
_diffrn_radiation_type MoK\a
_diffrn_radiation_wavelength 0.71073
_diffrn_reflns_av_R_equivalents 0.0420
_diffrn_reflns_av_unetI/netI 0.0222
_diffrn_reflns_limit_h_max 16
_diffrn_reflns_limit_h_min -16
_diffrn_reflns_limit_k_max 7
_diffrn_reflns_limit_k_min -7
_diffrn_reflns_limit_l_max 22
_diffrn_reflns_limit_l_min -22
_diffrn_reflns_number 26003
_diffrn_reflns_theta_full 25.242
_diffrn_reflns_theta_max 27.531
_diffrn_reflns_theta_min 2.404
_diffrn_source microsource
_exptl_absorpt_coefficient_mu 0.311
_exptl_absorpt_correction_T_max 0.971
_exptl_absorpt_correction_T_min 0.924
_exptl_absorpt_correction_type multi-scan
_exptl_absorpt_process_details
;
(<i>SADABS</i>; Krause <i>et al.</i>, 2015)
;
_exptl_crystal_colour 'pale yellow'
_exptl_crystal_density_diffrn 1.405
_exptl_crystal_description 'semi-regular block'
_exptl_crystal_F_000 512
_exptl_crystal_size_max 0.300
_exptl_crystal_size_mid 0.240
_exptl_crystal_size_min 0.020
_refine_diff_density_max 0.320
_refine_diff_density_min -0.269
_refine_ls_extinction_method none
_refine_ls_goodness_of_fit_ref 1.045
_refine_ls_hydrogen_treatment mixed
_refine_ls_matrix_type full
_refine_ls_number_parameters 166
_refine_ls_number_reflns 2680
_refine_ls_number_restraints 0
_refine_ls_restrained_S_all 1.045
_refine_ls_R_factor_all 0.0429
_refine_ls_R_factor_gt 0.0333
_refine_ls_shift/su_max 0.001
_refine_ls_shift/su_mean 0.000
_refine_ls_structure_factor_coef Fsqd
_refine_ls_weighting_details 'w=1/[\s^2^(Fo^2^)+(0.0334P)^2^+0.6832P] where P=(Fo^2^+2Fc^2^)/3'
_refine_ls_weighting_scheme calc
_refine_ls_wR_factor_gt 0.0781
_refine_ls_wR_factor_ref 0.0827
_reflns_number_gt 2294
_reflns_number_total 2680
_reflns_threshold_expression 'I > 2\s(I)'
_cod_data_source_file tx2069sup1.cif
_cod_data_source_block I
_cod_original_sg_symbol_H-M 'P 21/n'
_cod_database_code 2022799
_shelx_space_group_comment
;
The symmetry employed for this shelxl refinement is uniquely defined
by the following loop, which should always be used as a source of
symmetry information in preference to the above space-group names.
They are only intended as comments.
;
_shelx_estimated_absorpt_t_min 0.913
_shelx_estimated_absorpt_t_max 0.994

loop_
_space_group_symop_operation_xyz
'x, y, z'
'-x+1/2, y+1/2, -z+1/2'
'-x, -y, -z'
'x-1/2, -y-1/2, z-1/2'

loop_
_atom_site_type_symbol
_atom_site_label
_atom_site_fract_x
_atom_site_fract_y
_atom_site_fract_z
_atom_site_U_iso_or_equiv
_atom_site_adp_type
_atom_site_calc_flag
_atom_site_occupancy
_atom_site_disorder_assembly
_atom_site_disorder_group
Cl Cl1 0.63274(3) 0.54249(7) 0.94134(2) 0.03072(12) Uani d 1 . .
O O1 0.58250(8) 0.6496(2) 0.57328(6) 0.0249(2) Uani d 1 . .
H H1O 0.5830(17) 0.572(4) 0.5245(14) 0.055(6) Uiso d 1 . .
N N1 0.58120(12) 1.1196(3) 0.64451(9) 0.0292(3) Uani d 1 . .
H H1NA 0.5690(15) 1.042(4) 0.5962(12) 0.037(5) Uiso d 1 . .
H H1NB 0.6301(17) 1.238(4) 0.6523(12) 0.045(6) Uiso d 1 . .
N N2 0.47023(9) 0.6201(2) 0.56650(7) 0.0198(3) Uani d 1 . .
C C1 0.59550(11) 0.9785(3) 0.71326(9) 0.0203(3) Uani d 1 . .
C C2 0.66473(11) 1.0555(3) 0.79012(9) 0.0235(3) Uani d 1 . .
H H2 0.705557 1.200830 0.794290 0.028 Uiso calc 1 . .
C C3 0.67496(11) 0.9256(3) 0.85971(9) 0.0223(3) Uani d 1 . .
H H3 0.720922 0.983038 0.911337 0.027 Uiso calc 1 . .
C C4 0.61783(11) 0.7109(3) 0.85389(8) 0.0197(3) Uani d 1 . .
C C5 0.54751(10) 0.6311(3) 0.77926(8) 0.0172(3) Uani d 1 . .
H H5 0.507391 0.485190 0.776017 0.021 Uiso calc 1 . .
C C6 0.53533(10) 0.7638(3) 0.70891(8) 0.0165(3) Uani d 1 . .
C C7 0.45154(10) 0.6753(2) 0.63216(8) 0.0165(3) Uani d 1 . .
C C8 0.33591(10) 0.6438(2) 0.63101(7) 0.0156(3) Uani d 1 . .
C C9 0.29101(11) 0.8182(3) 0.66846(8) 0.0189(3) Uani d 1 . .
H H9 0.335250 0.950014 0.695888 0.023 Uiso calc 1 . .
C C10 0.18202(11) 0.8003(3) 0.66587(9) 0.0226(3) Uani d 1 . .
H H10 0.151395 0.920969 0.690712 0.027 Uiso calc 1 . .
C C11 0.11782(11) 0.6062(3) 0.62701(9) 0.0229(3) Uani d 1 . .
H H11 0.043042 0.594435 0.624967 0.028 Uiso calc 1 . .
C C12 0.16249(12) 0.4292(3) 0.59117(9) 0.0226(3) Uani d 1 . .
H H12 0.118668 0.294962 0.565375 0.027 Uiso calc 1 . .
C C13 0.27141(11) 0.4477(3) 0.59285(8) 0.0189(3) Uani d 1 . .
H H13 0.301768 0.326585 0.567964 0.023 Uiso calc 1 . .

loop_
_atom_site_aniso_label
_atom_site_aniso_U_11
_atom_site_aniso_U_22
_atom_site_aniso_U_33
_atom_site_aniso_U_12
_atom_site_aniso_U_13
_atom_site_aniso_U_23
Cl1 0.0381(2) 0.0335(2) 0.01636(17) -0.00308(17) 0.00354(14) 0.00155(15)
O1 0.0139(5) 0.0399(7) 0.0236(5) -0.0007(4) 0.0097(4) -0.0040(5)
N1 0.0323(7) 0.0244(7) 0.0325(7) -0.0064(6) 0.0128(6) 0.0057(6)
N2 0.0127(5) 0.0282(7) 0.0205(6) 0.0008(5) 0.0081(4) 0.0002(5)
C1 0.0172(6) 0.0191(7) 0.0269(7) 0.0009(5) 0.0105(5) 0.0007(6)
C2 0.0178(6) 0.0199(7) 0.0342(8) -0.0042(6) 0.0107(6) -0.0058(6)
C3 0.0149(6) 0.0262(8) 0.0247(7) -0.0012(5) 0.0051(5) -0.0081(6)
C4 0.0177(6) 0.0235(7) 0.0176(6) 0.0017(5) 0.0057(5) -0.0005(5)
C5 0.0142(6) 0.0178(7) 0.0200(6) -0.0010(5) 0.0063(5) -0.0023(5)
C6 0.0132(6) 0.0182(7) 0.0192(6) 0.0009(5) 0.0069(5) -0.0019(5)
C7 0.0158(6) 0.0167(7) 0.0172(6) 0.0018(5) 0.0060(5) 0.0020(5)
C8 0.0153(6) 0.0188(7) 0.0135(6) 0.0016(5) 0.0057(5) 0.0029(5)
C9 0.0194(6) 0.0191(7) 0.0191(6) -0.0007(5) 0.0077(5) -0.0010(5)
C10 0.0209(7) 0.0246(8) 0.0260(7) 0.0029(6) 0.0128(6) -0.0001(6)
C11 0.0158(6) 0.0295(8) 0.0248(7) -0.0003(6) 0.0086(5) 0.0053(6)
C12 0.0211(7) 0.0240(8) 0.0216(7) -0.0059(6) 0.0055(5) 0.0002(6)
C13 0.0207(6) 0.0197(7) 0.0171(6) 0.0003(5) 0.0073(5) 0.0001(5)

loop_
_atom_type_symbol
_atom_type_description
_atom_type_scat_dispersion_real
_atom_type_scat_dispersion_imag
_atom_type_scat_source
C C 0.0033 0.0016 'International Tables Vol C Tables 4.2.6.8 and 6.1.1.4'
H H 0.0000 0.0000 'International Tables Vol C Tables 4.2.6.8 and 6.1.1.4'
Cl Cl 0.1484 0.1585 'International Tables Vol C Tables 4.2.6.8 and 6.1.1.4'
N N 0.0061 0.0033 'International Tables Vol C Tables 4.2.6.8 and 6.1.1.4'
O O 0.0106 0.0060 'International Tables Vol C Tables 4.2.6.8 and 6.1.1.4'

loop_
_geom_angle_atom_site_label_1
_geom_angle_atom_site_label_2
_geom_angle_atom_site_label_3
_geom_angle_site_symmetry_1
_geom_angle_site_symmetry_3
_geom_angle
_geom_angle_publ_flag
N2 O1 H1O . . 100.5(13) ?
C1 N1 H1NA . . 117.7(13) ?
C1 N1 H1NB . . 113.8(13) ?
H1NA N1 H1NB . . 112.5(17) ?
C7 N2 O1 . . 112.76(11) ?
N1 C1 C2 . . 120.65(14) ?
N1 C1 C6 . . 121.17(13) ?
C2 C1 C6 . . 118.03(13) ?
C3 C2 C1 . . 121.59(13) ?
C3 C2 H2 . . 119.2 ?
C1 C2 H2 . . 119.2 ?
C2 C3 C4 . . 119.53(13) ?
C2 C3 H3 . . 120.2 ?
C4 C3 H3 . . 120.2 ?
C3 C4 C5 . . 120.47(13) ?
C3 C4 Cl1 . . 119.77(11) ?
C5 C4 Cl1 . . 119.76(11) ?
C4 C5 C6 . . 120.23(13) ?
C4 C5 H5 . . 119.9 ?
C6 C5 H5 . . 119.9 ?
C5 C6 C1 . . 120.10(12) ?
C5 C6 C7 . . 116.75(12) ?
C1 C6 C7 . . 123.03(12) ?
N2 C7 C8 . . 116.31(12) ?
N2 C7 C6 . . 125.78(12) ?
C8 C7 C6 . . 117.90(11) ?
C13 C8 C9 . . 119.48(12) ?
C13 C8 C7 . . 121.94(12) ?
C9 C8 C7 . . 118.58(12) ?
C10 C9 C8 . . 120.30(13) ?
C10 C9 H9 . . 119.9 ?
C8 C9 H9 . . 119.9 ?
C11 C10 C9 . . 119.97(13) ?
C11 C10 H10 . . 120.0 ?
C9 C10 H10 . . 120.0 ?
C12 C11 C10 . . 120.11(13) ?
C12 C11 H11 . . 119.9 ?
C10 C11 H11 . . 119.9 ?
C11 C12 C13 . . 120.14(13) ?
C11 C12 H12 . . 119.9 ?
C13 C12 H12 . . 119.9 ?
C12 C13 C8 . . 119.98(13) ?
C12 C13 H13 . . 120.0 ?
C8 C13 H13 . . 120.0 ?

loop_
_geom_bond_atom_site_label_1
_geom_bond_atom_site_label_2
_geom_bond_site_symmetry_2
_geom_bond_distance
_geom_bond_publ_flag
Cl1 C4 . 1.7409(14) ?
O1 N2 . 1.4145(14) ?
O1 H1O . 0.95(2) ?
N1 C1 . 1.3894(19) ?
N1 H1NA . 0.91(2) ?
N1 H1NB . 0.89(2) ?
N2 C7 . 1.2809(17) ?
C1 C2 . 1.402(2) ?
C1 C6 . 1.4065(19) ?
C2 C3 . 1.377(2) ?
C2 H2 . 0.9500 ?
C3 C4 . 1.383(2) ?
C3 H3 . 0.9500 ?
C4 C5 . 1.3834(18) ?
C5 C6 . 1.3920(19) ?
C5 H5 . 0.9500 ?
C6 C7 . 1.4903(18) ?
C7 C8 . 1.4869(17) ?
C8 C13 . 1.3927(19) ?
C8 C9 . 1.3937(19) ?
C9 C10 . 1.3871(18) ?
C9 H9 . 0.9500 ?
C10 C11 . 1.386(2) ?
C10 H10 . 0.9500 ?
C11 C12 . 1.385(2) ?
C11 H11 . 0.9500 ?
C12 C13 . 1.3913(19) ?
C12 H12 . 0.9500 ?
C13 H13 . 0.9500 ?

loop_
_geom_hbond_atom_site_label_D
_geom_hbond_atom_site_label_H
_geom_hbond_atom_site_label_A
_geom_hbond_site_symmetry_A
_geom_hbond_distance_DH
_geom_hbond_distance_HA
_geom_hbond_distance_DA
_geom_hbond_angle_DHA
_geom_hbond_publ_flag
N1 H1NA O1 . 0.91(2) 2.23(2) 2.8875(19) 128.7(16) yes
O1 H1O N2 3_666 0.95(2) 1.84(2) 2.7411(16) 156.4(19) yes

loop_
_geom_torsion_atom_site_label_1
_geom_torsion_atom_site_label_2
_geom_torsion_atom_site_label_3
_geom_torsion_atom_site_label_4
_geom_torsion_site_symmetry_1
_geom_torsion_site_symmetry_2
_geom_torsion_site_symmetry_3
_geom_torsion_site_symmetry_4
_geom_torsion
_geom_torsion_publ_flag
N1 C1 C2 C3 . . . . 176.07(13) ?
C6 C1 C2 C3 . . . . 0.5(2) ?
C1 C2 C3 C4 . . . . 1.5(2) ?
C2 C3 C4 C5 . . . . -2.5(2) ?
C2 C3 C4 Cl1 . . . . 178.60(11) ?
C3 C4 C5 C6 . . . . 1.4(2) ?
Cl1 C4 C5 C6 . . . . -179.73(10) ?
C4 C5 C6 C1 . . . . 0.7(2) ?
C4 C5 C6 C7 . . . . -175.41(12) ?
N1 C1 C6 C5 . . . . -177.17(13) ?
C2 C1 C6 C5 . . . . -1.63(19) ?
N1 C1 C6 C7 . . . . -1.3(2) ?
C2 C1 C6 C7 . . . . 174.25(12) ?
O1 N2 C7 C8 . . . . -178.54(11) ?
O1 N2 C7 C6 . . . . 0.5(2) ?
C5 C6 C7 N2 . . . . -123.16(15) ?
C1 C6 C7 N2 . . . . 60.8(2) ?
C5 C6 C7 C8 . . . . 55.87(17) ?
C1 C6 C7 C8 . . . . -120.15(14) ?
N2 C7 C8 C13 . . . . 39.36(18) ?
C6 C7 C8 C13 . . . . -139.76(13) ?
N2 C7 C8 C9 . . . . -139.76(13) ?
C6 C7 C8 C9 . . . . 41.12(17) ?
C13 C8 C9 C10 . . . . -1.7(2) ?
C7 C8 C9 C10 . . . . 177.41(12) ?
C8 C9 C10 C11 . . . . 1.0(2) ?
C9 C10 C11 C12 . . . . 0.4(2) ?
C10 C11 C12 C13 . . . . -1.1(2) ?
C11 C12 C13 C8 . . . . 0.3(2) ?
C9 C8 C13 C12 . . . . 1.05(19) ?
C7 C8 C13 C12 . . . . -178.07(12) ?

_cod_database_fobs_code 2022799
